data_2211828
loop_
_publ_author_name
'Lu, Zhi-Ke'
'Xie, Bi-Xia'
'Huang, Peng-Mian'

_publ_section_title
;
 (<i>SR</i>)-5-(2,6-Dichlorophenyl)-3-(2-naphthyl)-1-phenyl-2-pyrazoline
 trichloromethane hemisolvate
;
_journal_coeditor_code HB2221
_journal_issue 1
_journal_name_full 'Acta Crystallographica Section E'
_journal_page_first o75
_journal_page_last o76
_journal_paper_doi 10.1107/S1600536806051452
_journal_volume 63
_journal_year 2007
_chemical_formula_iupac 'C25 H18 Cl2 N2, 0.5C H Cl3'
_chemical_formula_moiety 'C25 H18 Cl2 N2, 0.5C H Cl3'
_chemical_formula_sum 'C25.5 H18.5 Cl3.5 N2'
_chemical_formula_weight 477.00
_chemical_melting_point 442.5(5)
_chemical_name_systematic
;
(S)-5-(2,6-Dichlorophenyl)-3-(2-naphthyl)-1-phenyl-2-pyrazoline
trichloromethane hemisolvate
;
_space_group_IT_number 14
_symmetry_cell_setting monoclinic
_symmetry_space_group_name_Hall '-P 2ybc'
_symmetry_space_group_name_H-M 'P 1 21/c 1'
_atom_sites_solution_hydrogens geom
_atom_sites_solution_primary direct
_atom_sites_solution_secondary difmap
_cell_angle_alpha 90.00
_cell_angle_beta 107.910(4)
_cell_angle_gamma 90.00
_cell_formula_units_Z 2
_cell_length_a 14.494(3)
_cell_length_b 10.616(2)
_cell_length_c 15.573(3)
_cell_measurement_reflns_used 2253
_cell_measurement_temperature 294(2)
_cell_measurement_theta_max 20.95
_cell_measurement_theta_min 2.36
_cell_volume 2280.1(8)
_computing_cell_refinement 'SAINT (Bruker, 1998)'
_computing_data_collection 'SMART (Bruker, 1998)'
_computing_data_reduction SAINT
_computing_molecular_graphics 'SHELXTL (Bruker, 1998)'
_computing_publication_material SHELXTL
_computing_structure_refinement 'SHELXL97 (Sheldrick, 1997)'
_computing_structure_solution 'SHELXS97 (Sheldrick, 1997)'
_diffrn_ambient_temperature 294(2)
_diffrn_measured_fraction_theta_full 1.000
_diffrn_measured_fraction_theta_max 1.000
_diffrn_measurement_device_type 'Bruker SMART CCD'
_diffrn_measurement_method \w
_diffrn_radiation_monochromator graphite
_diffrn_radiation_source 'fine-focus sealed tube'
_diffrn_radiation_type MoK\a
_diffrn_radiation_wavelength 0.71073
_diffrn_reflns_av_R_equivalents 0.0485
_diffrn_reflns_av_sigmaI/netI 0.0564
_diffrn_reflns_limit_h_max 15
_diffrn_reflns_limit_h_min -17
_diffrn_reflns_limit_k_max 12
_diffrn_reflns_limit_k_min -9
_diffrn_reflns_limit_l_max 18
_diffrn_reflns_limit_l_min -17
_diffrn_reflns_number 11344
_diffrn_reflns_theta_full 25.02
_diffrn_reflns_theta_max 25.02
_diffrn_reflns_theta_min 1.48
_exptl_absorpt_coefficient_mu 0.477
_exptl_absorpt_correction_T_max 0.911
_exptl_absorpt_correction_T_min 0.878
_exptl_absorpt_correction_type multi-scan
_exptl_absorpt_process_details '(SADABS; Bruker, 1998)'
_exptl_crystal_colour colourless
_exptl_crystal_density_diffrn 1.390
_exptl_crystal_density_method 'not measured'
_exptl_crystal_description block
_exptl_crystal_F_000 980
_exptl_crystal_size_max 0.28
_exptl_crystal_size_mid 0.24
_exptl_crystal_size_min 0.20
_refine_diff_density_max 0.365
_refine_diff_density_min -0.337
_refine_ls_extinction_method none
_refine_ls_goodness_of_fit_ref 1.016
_refine_ls_hydrogen_treatment constr
_refine_ls_matrix_type full
_refine_ls_number_parameters 334
_refine_ls_number_reflns 4032
_refine_ls_number_restraints 110
_refine_ls_restrained_S_all 1.104
_refine_ls_R_factor_all 0.1050
_refine_ls_R_factor_gt 0.0513
_refine_ls_shift/su_max 0.005
_refine_ls_shift/su_mean 0.000
_refine_ls_structure_factor_coef Fsqd
_refine_ls_weighting_details 'calc w=1/[\s^2^(Fo^2^)+(0.0572P)^2^+0.7045P] where P=(Fo^2^+2Fc^2^)/3'
_refine_ls_weighting_scheme calc
_refine_ls_wR_factor_gt 0.1127
_refine_ls_wR_factor_ref 0.1381
_reflns_number_gt 2298
_reflns_number_total 4032
_reflns_threshold_expression I>2\s(I)
_cod_data_source_file hb2221.cif
_cod_data_source_block I
_cod_depositor_comments
;
The following automatic conversions were performed:
'_symmetry_cell_setting' value 'Monoclinic' changed to 'monoclinic'
according to '/home/saulius/struct/CIF-dictionaries/cif_core.dic'
dictionary named 'cif_core.dic' version 2.4.1 from 2010-06-29.

Automatic conversion script
Id: cif_fix_enum 1527 2010-12-29 10:47:43Z saulius 

The following automatic conversions were performed:

'_chemical_melting_point' value '442-443' was changed to '442.5(5)' -
the average value was taken and precision was estimated.

Automatic conversion script
Id: cif_fix_values 1646 2011-03-28 12:23:43Z adriana 

The following automatic conversions were performed:

'_chemical_melting_point' value '442-443' was changed to '442.5(5)' -
the average value was taken and precision was
estimated.

'_symmetry_cell_setting' value 'Monoclinic' changed to
'monoclinic' according to
/home/saulius/struct/CIF-dictionaries/cif_core.dic dictionary named
'cif_core.dic' version 2.4.1 from 2010-06-29.

Automatic conversion script
Id: cif_fix_values 1715 2011-07-08 13:25:40Z adriana 
;
_cod_original_sg_symbol_H-M 'P 21/c'
_cod_database_code 2211828
_cod_database_fobs_code 2211828

loop_
_symmetry_equiv_pos_as_xyz
'x, y, z'
'-x, y+1/2, -z+1/2'
'-x, -y, -z'
'x, -y-1/2, z-1/2'

loop_
_atom_site_type_symbol
_atom_site_label
_atom_site_fract_x
_atom_site_fract_y
_atom_site_fract_z
_atom_site_U_iso_or_equiv
_atom_site_adp_type
_atom_site_calc_flag
_atom_site_refinement_flags
_atom_site_occupancy
_atom_site_disorder_group
Cl Cl1 0.83034(7) 0.78548(9) 0.00551(6) 0.0708(3) Uani d . 1 .
Cl Cl2 0.78912(8) 0.49430(9) 0.28148(6) 0.0789(3) Uani d . 1 .
N N1 0.63598(19) 0.3974(2) 0.09493(16) 0.0477(7) Uani d . 1 .
N N2 0.71732(19) 0.4434(2) 0.07828(17) 0.0494(7) Uani d . 1 .
C C1 0.8679(2) 0.7299(3) 0.1162(2) 0.0495(8) Uani d . 1 .
C C2 0.9518(3) 0.7822(4) 0.1744(3) 0.0676(11) Uani d . 1 .
H H2 0.9853 0.8442 0.1540 0.081 Uiso calc R 1 .
C C3 0.9852(3) 0.7414(4) 0.2626(3) 0.0766(12) Uani d . 1 .
H H3 1.0417 0.7753 0.3017 0.092 Uiso calc R 1 .
C C4 0.9352(3) 0.6514(4) 0.2923(3) 0.0695(11) Uani d . 1 .
H H4 0.9578 0.6239 0.3518 0.083 Uiso calc R 1 .
C C5 0.8510(2) 0.6010(3) 0.2344(2) 0.0542(9) Uani d . 1 .
C C6 0.8146(2) 0.6372(3) 0.1438(2) 0.0433(8) Uani d . 1 .
C C7 0.7212(2) 0.5829(3) 0.0790(2) 0.0442(8) Uani d . 1 .
H H7 0.7144 0.6127 0.0178 0.053 Uiso calc R 1 .
C C8 0.6288(2) 0.6174(3) 0.1029(2) 0.0476(8) Uani d . 1 .
H H8A 0.6443 0.6637 0.1592 0.057 Uiso calc R 1 .
H H8B 0.5848 0.6672 0.0555 0.057 Uiso calc R 1 .
C C9 0.5859(2) 0.4904(3) 0.1112(2) 0.0447(8) Uani d . 1 .
C C10 0.4983(2) 0.4709(3) 0.13736(19) 0.0430(8) Uani d . 1 .
C C11 0.4476(2) 0.5712(3) 0.15551(19) 0.0470(8) Uani d . 1 .
H H11 0.4694 0.6523 0.1500 0.056 Uiso calc R 1 .
C C12 0.3636(2) 0.5561(3) 0.18226(19) 0.0451(8) Uani d . 1 .
C C13 0.3125(2) 0.6591(3) 0.2032(2) 0.0563(9) Uani d . 1 .
H H13 0.3342 0.7407 0.1993 0.068 Uiso calc R 1 .
C C14 0.2322(3) 0.6407(4) 0.2291(2) 0.0666(10) Uani d . 1 .
H H14 0.2003 0.7095 0.2438 0.080 Uiso calc R 1 .
C C15 0.1969(3) 0.5185(4) 0.2336(3) 0.0719(11) Uani d . 1 .
H H15 0.1408 0.5069 0.2499 0.086 Uiso calc R 1 .
C C16 0.2445(3) 0.4170(4) 0.2144(2) 0.0626(10) Uani d . 1 .
H H16 0.2207 0.3365 0.2181 0.075 Uiso calc R 1 .
C C17 0.3294(2) 0.4315(3) 0.1888(2) 0.0476(8) Uani d . 1 .
C C18 0.3829(2) 0.3292(3) 0.1701(2) 0.0531(9) Uani d . 1 .
H H18 0.3613 0.2475 0.1740 0.064 Uiso calc R 1 .
C C19 0.4649(2) 0.3468(3) 0.1466(2) 0.0498(8) Uani d . 1 .
H H19 0.4994 0.2775 0.1364 0.060 Uiso calc R 1 .
C C20 0.7763(2) 0.3633(3) 0.04780(18) 0.0418(8) Uani d . 1 .
C C21 0.8525(2) 0.4103(3) 0.0205(2) 0.0528(9) Uani d . 1 .
H H21 0.8636 0.4966 0.0216 0.063 Uiso calc R 1 .
C C22 0.9120(3) 0.3294(3) -0.0083(2) 0.0615(10) Uani d . 1 .
H H22 0.9626 0.3617 -0.0266 0.074 Uiso calc R 1 .
C C23 0.8965(3) 0.2009(4) -0.0100(2) 0.0650(10) Uani d . 1 .
H H23 0.9366 0.1465 -0.0290 0.078 Uiso calc R 1 .
C C24 0.8220(3) 0.1548(3) 0.0165(2) 0.0662(10) Uani d . 1 .
H H24 0.8111 0.0684 0.0147 0.079 Uiso calc R 1 .
C C25 0.7620(3) 0.2340(3) 0.0461(2) 0.0547(9) Uani d . 1 .
H H25 0.7121 0.2004 0.0648 0.066 Uiso calc R 1 .
Cl Cl3' 0.3908(4) 0.4413(5) 0.4506(5) 0.105(2) Uani d PDU 0.30 1
Cl Cl4' 0.5573(6) 0.5354(8) 0.5856(5) 0.150(3) Uani d PDU 0.30 1
Cl Cl5' 0.5598(5) 0.4870(7) 0.3983(4) 0.143(3) Uani d PDU 0.30 1
C C26' 0.5230(7) 0.4357(12) 0.4896(6) 0.094(4) Uani d PDU 0.30 1
H H26B 0.5382 0.3502 0.5087 0.112 Uiso d PR 0.30 1
Cl Cl3 0.3965(6) 0.4476(9) 0.5046(6) 0.126(2) Uani d PDU 0.20 2
Cl Cl4 0.5982(7) 0.5234(10) 0.5732(6) 0.092(3) Uani d PDU 0.20 2
Cl Cl5 0.5238(8) 0.4450(10) 0.3966(6) 0.128(3) Uani d PDU 0.20 2
C C26 0.4898(8) 0.5339(15) 0.4789(8) 0.097(7) Uani d PDU 0.20 2
H H26A 0.4634 0.6165 0.4620 0.117 Uiso d PR 0.20 2

loop_
_atom_site_aniso_label
_atom_site_aniso_U_11
_atom_site_aniso_U_22
_atom_site_aniso_U_33
_atom_site_aniso_U_12
_atom_site_aniso_U_13
_atom_site_aniso_U_23
Cl1 0.0780(7) 0.0635(6) 0.0747(6) -0.0146(5) 0.0290(5) 0.0068(5)
Cl2 0.0957(8) 0.0770(7) 0.0581(5) -0.0070(6) 0.0148(5) 0.0143(5)
N1 0.0509(17) 0.0424(15) 0.0528(15) -0.0044(13) 0.0202(13) -0.0049(13)
N2 0.0504(16) 0.0398(15) 0.0650(17) -0.0052(13) 0.0279(14) -0.0076(13)
C1 0.046(2) 0.048(2) 0.059(2) -0.0025(16) 0.0217(16) -0.0108(16)
C2 0.052(2) 0.072(3) 0.085(3) -0.0190(19) 0.030(2) -0.030(2)
C3 0.044(2) 0.109(3) 0.071(3) -0.008(2) 0.009(2) -0.036(2)
C4 0.054(2) 0.089(3) 0.058(2) 0.007(2) 0.006(2) -0.017(2)
C5 0.051(2) 0.051(2) 0.060(2) 0.0072(17) 0.0163(18) -0.0072(17)
C6 0.0411(18) 0.0401(18) 0.0475(18) 0.0039(14) 0.0120(15) -0.0060(15)
C7 0.0436(19) 0.0424(18) 0.0456(17) -0.0022(15) 0.0121(15) -0.0022(15)
C8 0.0443(19) 0.0431(19) 0.0552(19) 0.0023(15) 0.0150(16) -0.0022(15)
C9 0.0434(18) 0.0442(19) 0.0438(17) -0.0009(16) 0.0092(14) -0.0019(15)
C10 0.0392(18) 0.0444(19) 0.0440(17) -0.0022(15) 0.0107(15) -0.0007(14)
C11 0.048(2) 0.0418(19) 0.0508(19) -0.0061(15) 0.0146(16) 0.0008(15)
C12 0.0416(19) 0.050(2) 0.0415(17) -0.0029(16) 0.0100(15) 0.0014(15)
C13 0.053(2) 0.053(2) 0.065(2) 0.0040(17) 0.0216(18) 0.0010(17)
C14 0.061(2) 0.071(3) 0.075(2) 0.012(2) 0.031(2) 0.001(2)
C15 0.057(2) 0.088(3) 0.079(3) 0.003(2) 0.034(2) 0.008(2)
C16 0.058(2) 0.067(2) 0.065(2) -0.006(2) 0.0222(19) 0.0155(19)
C17 0.045(2) 0.055(2) 0.0412(17) -0.0041(17) 0.0101(15) 0.0053(16)
C18 0.057(2) 0.043(2) 0.057(2) -0.0098(17) 0.0152(17) 0.0062(16)
C19 0.051(2) 0.0459(19) 0.054(2) 0.0001(16) 0.0181(17) 0.0005(16)
C20 0.0432(18) 0.0447(19) 0.0362(16) 0.0051(15) 0.0101(14) -0.0053(14)
C21 0.057(2) 0.051(2) 0.055(2) 0.0015(17) 0.0231(17) -0.0065(16)
C22 0.060(2) 0.069(3) 0.062(2) 0.0031(19) 0.0282(18) -0.0050(19)
C23 0.066(3) 0.072(3) 0.058(2) 0.017(2) 0.0202(19) -0.0104(19)
C24 0.078(3) 0.045(2) 0.075(2) 0.007(2) 0.023(2) -0.0119(19)
C25 0.059(2) 0.044(2) 0.063(2) -0.0033(17) 0.0217(18) -0.0061(17)
Cl3' 0.118(4) 0.060(3) 0.116(4) 0.003(2) 0.005(3) -0.021(3)
Cl4' 0.154(5) 0.155(4) 0.118(4) -0.002(4) 0.011(4) -0.019(3)
Cl5' 0.153(4) 0.128(4) 0.135(4) 0.003(3) 0.024(3) 0.028(3)
C26' 0.097(6) 0.089(6) 0.090(6) 0.013(5) 0.022(4) 0.011(5)
Cl3 0.127(2) 0.126(2) 0.127(2) 0.0017(11) 0.0395(12) 0.0006(11)
Cl4 0.096(5) 0.094(5) 0.082(4) 0.014(4) 0.019(3) -0.002(3)
Cl5 0.137(5) 0.125(5) 0.110(4) -0.007(4) 0.019(4) -0.014(4)
C26 0.103(8) 0.087(8) 0.095(8) -0.003(5) 0.020(5) -0.007(5)

loop_
_atom_type_symbol
_atom_type_description
_atom_type_scat_dispersion_real
_atom_type_scat_dispersion_imag
_atom_type_scat_source
C C 0.0033 0.0016 'International Tables Vol C Tables 4.2.6.8 and 6.1.1.4'
H H 0.0000 0.0000 'International Tables Vol C Tables 4.2.6.8 and 6.1.1.4'
N N 0.0061 0.0033 'International Tables Vol C Tables 4.2.6.8 and 6.1.1.4'
Cl Cl 0.1484 0.1585 'International Tables Vol C Tables 4.2.6.8 and 6.1.1.4'

loop_
_geom_angle_atom_site_label_1
_geom_angle_atom_site_label_2
_geom_angle_atom_site_label_3
_geom_angle_site_symmetry_1
_geom_angle_site_symmetry_3
_geom_angle
C9 N1 N2 . . 109.3(2)
N1 N2 C20 . . 120.1(2)
N1 N2 C7 . . 112.8(2)
C20 N2 C7 . . 126.1(3)
C2 C1 C6 . . 122.4(3)
C2 C1 Cl1 . . 117.0(3)
C6 C1 Cl1 . . 120.6(2)
C3 C2 C1 . . 119.6(4)
C3 C2 H2 . . 120.2
C1 C2 H2 . . 120.2
C4 C3 C2 . . 119.9(3)
C4 C3 H3 . . 120.1
C2 C3 H3 . . 120.1
C3 C4 C5 . . 120.3(4)
C3 C4 H4 . . 119.9
C5 C4 H4 . . 119.9
C4 C5 C6 . . 122.4(3)
C4 C5 Cl2 . . 116.3(3)
C6 C5 Cl2 . . 121.3(3)
C1 C6 C5 . . 115.5(3)
C1 C6 C7 . . 121.5(3)
C5 C6 C7 . . 123.0(3)
N2 C7 C6 . . 113.9(2)
N2 C7 C8 . . 101.9(2)
C6 C7 C8 . . 114.2(2)
N2 C7 H7 . . 108.9
C6 C7 H7 . . 108.9
C8 C7 H7 . . 108.9
C9 C8 C7 . . 102.7(2)
C9 C8 H8A . . 111.2
C7 C8 H8A . . 111.2
C9 C8 H8B . . 111.2
C7 C8 H8B . . 111.2
H8A C8 H8B . . 109.1
N1 C9 C10 . . 122.2(3)
N1 C9 C8 . . 113.2(3)
C10 C9 C8 . . 124.5(3)
C11 C10 C19 . . 118.5(3)
C11 C10 C9 . . 120.9(3)
C19 C10 C9 . . 120.6(3)
C10 C11 C12 . . 122.5(3)
C10 C11 H11 . . 118.7
C12 C11 H11 . . 118.7
C11 C12 C13 . . 122.7(3)
C11 C12 C17 . . 118.4(3)
C13 C12 C17 . . 118.8(3)
C14 C13 C12 . . 121.0(3)
C14 C13 H13 . . 119.5
C12 C13 H13 . . 119.5
C13 C14 C15 . . 120.5(4)
C13 C14 H14 . . 119.8
C15 C14 H14 . . 119.8
C16 C15 C14 . . 120.2(4)
C16 C15 H15 . . 119.9
C14 C15 H15 . . 119.9
C15 C16 C17 . . 121.3(3)
C15 C16 H16 . . 119.3
C17 C16 H16 . . 119.3
C16 C17 C18 . . 123.6(3)
C16 C17 C12 . . 118.2(3)
C18 C17 C12 . . 118.2(3)
C19 C18 C17 . . 122.0(3)
C19 C18 H18 . . 119.0
C17 C18 H18 . . 119.0
C18 C19 C10 . . 120.4(3)
C18 C19 H19 . . 119.8
C10 C19 H19 . . 119.8
C25 C20 N2 . . 120.5(3)
C25 C20 C21 . . 118.5(3)
N2 C20 C21 . . 121.0(3)
C22 C21 C20 . . 120.5(3)
C22 C21 H21 . . 119.7
C20 C21 H21 . . 119.7
C23 C22 C21 . . 120.3(3)
C23 C22 H22 . . 119.9
C21 C22 H22 . . 119.9
C24 C23 C22 . . 119.3(3)
C24 C23 H23 . . 120.4
C22 C23 H23 . . 120.4
C23 C24 C25 . . 121.4(3)
C23 C24 H24 . . 119.3
C25 C24 H24 . . 119.3
C24 C25 C20 . . 120.1(3)
C24 C25 H25 . . 120.0
C20 C25 H25 . . 120.0
Cl4' C26' C26' 3_666 3_666 72.1(8)
Cl4' C26' Cl5' 3_666 . 68.8(6)
C26' C26' Cl5' 3_666 . 98.6(10)
Cl4' C26' Cl4' 3_666 . 121.1(9)
C26' C26' Cl4' 3_666 . 49.1(6)
Cl5' C26' Cl4' . . 115.0(7)
Cl4' C26' Cl3' 3_666 . 36.9(5)
C26' C26' Cl3' 3_666 . 65.0(6)
Cl5' C26' Cl3' . . 105.7(6)
Cl4' C26' Cl3' . . 104.8(6)
Cl4' C26' Cl3' 3_666 3_666 121.5(10)
C26' C26' Cl3' 3_666 3_666 63.5(7)
Cl5' C26' Cl3' . 3_666 82.1(5)
Cl4' C26' Cl3' . 3_666 35.2(4)
Cl3' C26' Cl3' . 3_666 128.5(7)
Cl4' C26' H26B 3_666 . 121.1
C26' C26' H26B 3_666 . 144.8
Cl5' C26' H26B . . 116.6
Cl4' C26' H26B . . 109.0
Cl3' C26' H26B . . 104.5
Cl3' C26' H26B 3_666 . 117.2
C26 C26 Cl4 3_666 3_666 95.9(17)
C26 C26 Cl3 3_666 3_666 84.1(13)
Cl4 C26 Cl3 3_666 3_666 147.5(12)
C26 C26 Cl3 3_666 . 63.5(13)
Cl4 C26 Cl3 3_666 . 45.3(6)
Cl3 C26 Cl3 3_666 . 147.6(10)
C26 C26 Cl5 3_666 . 90.0(18)
Cl4 C26 Cl5 3_666 . 76.1(8)
Cl3 C26 Cl5 3_666 . 71.4(6)
Cl3 C26 Cl5 . . 106.7(9)
C26 C26 Cl4 3_666 . 52.0(12)
Cl4 C26 Cl4 3_666 . 147.9(11)
Cl3 C26 Cl4 3_666 . 43.7(5)
Cl3 C26 Cl4 . . 108.6(8)
Cl5 C26 Cl4 . . 100.9(7)
C26 C26 Cl5 3_666 3_666 61.7(13)
Cl4 C26 Cl5 3_666 3_666 105.1(9)
Cl3 C26 Cl5 3_666 3_666 103.4(7)
Cl3 C26 Cl5 . 3_666 62.3(5)
Cl5 C26 Cl5 . 3_666 151.7(10)
Cl4 C26 Cl5 . 3_666 62.7(5)
C26 C26 H26A 3_666 . 152.5
Cl4 C26 H26A 3_666 . 91.3
Cl3 C26 H26A 3_666 . 103.6
Cl3 C26 H26A . . 105.4
Cl5 C26 H26A . . 117.5
Cl4 C26 H26A . . 117.1
Cl5 C26 H26A 3_666 . 90.8

loop_
_geom_bond_atom_site_label_1
_geom_bond_atom_site_label_2
_geom_bond_site_symmetry_2
_geom_bond_distance
Cl1 C1 . 1.742(3)
Cl2 C5 . 1.741(4)
N1 C9 . 1.295(4)
N1 N2 . 1.373(3)
N2 C20 . 1.389(4)
N2 C7 . 1.481(4)
C1 C2 . 1.390(4)
C1 C6 . 1.398(4)
C2 C3 . 1.377(5)
C2 H2 . 0.9300
C3 C4 . 1.364(5)
C3 H3 . 0.9300
C4 C5 . 1.382(5)
C4 H4 . 0.9300
C5 C6 . 1.400(4)
C6 C7 . 1.531(4)
C7 C8 . 1.540(4)
C7 H7 . 0.9800
C8 C9 . 1.507(4)
C8 H8A . 0.9700
C8 H8B . 0.9700
C9 C10 . 1.463(4)
C10 C11 . 1.371(4)
C10 C19 . 1.426(4)
C11 C12 . 1.413(4)
C11 H11 . 0.9300
C12 C13 . 1.414(4)
C12 C17 . 1.428(4)
C13 C14 . 1.358(5)
C13 H13 . 0.9300
C14 C15 . 1.404(5)
C14 H14 . 0.9300
C15 C16 . 1.362(5)
C15 H15 . 0.9300
C16 C17 . 1.413(5)
C16 H16 . 0.9300
C17 C18 . 1.416(4)
C18 C19 . 1.361(4)
C18 H18 . 0.9300
C19 H19 . 0.9300
C20 C25 . 1.387(4)
C20 C21 . 1.392(4)
C21 C22 . 1.386(4)
C21 H21 . 0.9300
C22 C23 . 1.381(5)
C22 H22 . 0.9300
C23 C24 . 1.361(5)
C23 H23 . 0.9300
C24 C25 . 1.386(5)
C24 H24 . 0.9300
C25 H25 . 0.9300
Cl3' Cl4' 3_666 1.098(11)
Cl3' C26' . 1.825(9)
Cl3' C26' 3_666 1.848(12)
Cl3' Cl5' 3_666 2.365(9)
Cl4' Cl3' 3_666 1.098(11)
Cl4' C26' 3_666 1.408(12)
Cl4' C26' . 1.773(9)
Cl4' Cl5' 3_666 1.807(11)
Cl5' C26' . 1.752(9)
Cl5' Cl4' 3_666 1.807(11)
Cl5' Cl3' 3_666 2.365(9)
C26' Cl4' 3_666 1.408(12)
C26' C26' 3_666 1.59(2)
C26' Cl3' 3_666 1.848(12)
C26' H26B . 0.9600
Cl3 Cl4 3_666 1.275(13)
Cl3 C26 3_666 1.600(16)
Cl3 C26 . 1.778(10)
Cl3 Cl5 3_666 1.977(12)
Cl4 Cl3 3_666 1.275(13)
Cl4 C26 3_666 1.421(16)
Cl4 C26 . 1.794(10)
Cl4 Cl5 3_666 1.994(15)
Cl5 C26 . 1.780(11)
Cl5 Cl3 3_666 1.977(12)
Cl5 Cl4 3_666 1.994(15)
Cl5 C26 3_666 2.021(18)
C26 C26 3_666 0.96(3)
C26 Cl4 3_666 1.421(16)
C26 Cl3 3_666 1.600(16)
C26 Cl5 3_666 2.021(18)
C26 H26A . 0.9601

loop_
_geom_torsion_atom_site_label_1
_geom_torsion_atom_site_label_2
_geom_torsion_atom_site_label_3
_geom_torsion_atom_site_label_4
_geom_torsion
C9 N1 N2 C20 -171.8(3)
C9 N1 N2 C7 -3.0(3)
C6 C1 C2 C3 0.5(5)
Cl1 C1 C2 C3 -179.7(3)
C1 C2 C3 C4 -0.7(6)
C2 C3 C4 C5 -0.1(6)
C3 C4 C5 C6 1.2(6)
C3 C4 C5 Cl2 -176.0(3)
C2 C1 C6 C5 0.5(5)
Cl1 C1 C6 C5 -179.3(2)
C2 C1 C6 C7 178.7(3)
Cl1 C1 C6 C7 -1.0(4)
C4 C5 C6 C1 -1.4(5)
Cl2 C5 C6 C1 175.7(2)
C4 C5 C6 C7 -179.6(3)
Cl2 C5 C6 C7 -2.5(4)
N1 N2 C7 C6 125.5(3)
C20 N2 C7 C6 -66.5(4)
N1 N2 C7 C8 2.1(3)
C20 N2 C7 C8 170.1(3)
C1 C6 C7 N2 131.1(3)
C5 C6 C7 N2 -50.7(4)
C1 C6 C7 C8 -112.4(3)
C5 C6 C7 C8 65.7(4)
N2 C7 C8 C9 -0.5(3)
C6 C7 C8 C9 -123.7(3)
N2 N1 C9 C10 -175.8(2)
N2 N1 C9 C8 2.6(3)
C7 C8 C9 N1 -1.2(3)
C7 C8 C9 C10 177.2(3)
N1 C9 C10 C11 179.0(3)
C8 C9 C10 C11 0.7(4)
N1 C9 C10 C19 0.5(4)
C8 C9 C10 C19 -177.8(3)
C19 C10 C11 C12 -0.4(4)
C9 C10 C11 C12 -179.0(3)
C10 C11 C12 C13 178.4(3)
C10 C11 C12 C17 -1.2(4)
C11 C12 C13 C14 -179.7(3)
C17 C12 C13 C14 -0.1(5)
C12 C13 C14 C15 -1.4(5)
C13 C14 C15 C16 1.7(6)
C14 C15 C16 C17 -0.5(5)
C15 C16 C17 C18 178.5(3)
C15 C16 C17 C12 -1.0(5)
C11 C12 C17 C16 -179.1(3)
C13 C12 C17 C16 1.3(4)
C11 C12 C17 C18 1.4(4)
C13 C12 C17 C18 -178.2(3)
C16 C17 C18 C19 -179.3(3)
C12 C17 C18 C19 0.2(5)
C17 C18 C19 C10 -1.9(5)
C11 C10 C19 C18 2.0(4)
C9 C10 C19 C18 -179.4(3)
N1 N2 C20 C25 -9.2(4)
C7 N2 C20 C25 -176.4(3)
N1 N2 C20 C21 172.4(3)
C7 N2 C20 C21 5.2(4)
C25 C20 C21 C22 0.5(4)
N2 C20 C21 C22 178.9(3)
C20 C21 C22 C23 -0.2(5)
C21 C22 C23 C24 0.4(5)
C22 C23 C24 C25 -0.7(5)
C23 C24 C25 C20 1.0(5)
N2 C20 C25 C24 -179.3(3)
C21 C20 C25 C24 -0.9(4)
